data_7015201
loop_
_publ_author_name
'Seidler-Egdal, Rune Kirk'
'Nielsen, Anne'
'Bond, Andrew D.'
'Bjerrum, Morten J.'
'McKenzie, Christine J.'

_publ_section_title
;
 High turnover catalysis of water oxidation by Mn(II) complexes of
 monoanionic pentadentate ligands.
;
_journal_issue 15
_journal_name_full 'Dalton transactions (Cambridge, England : 2003)'
_journal_page_first 3849
_journal_page_last 3858
_journal_paper_doi 10.1039/c0dt01340d
_journal_volume 40
_journal_year 2011
_chemical_formula_moiety 'C17 H21 N4 O2 Mn +, Cl O4 -, H2 O'
_chemical_formula_sum 'C17 H23 Cl Mn N4 O7'
_chemical_formula_weight 485.78
_space_group_IT_number 2
_symmetry_cell_setting triclinic
_symmetry_space_group_name_Hall '-P 1'
_symmetry_space_group_name_H-M 'P -1'
_atom_sites_solution_hydrogens geom
_atom_sites_solution_primary direct
_atom_sites_solution_secondary difmap
_audit_creation_method SHELXL-97
_cell_angle_alpha 76.431(2)
_cell_angle_beta 81.763(2)
_cell_angle_gamma 75.643(2)
_cell_formula_units_Z 4
_cell_length_a 9.1700(8)
_cell_length_b 12.5805(11)
_cell_length_c 19.3814(17)
_cell_measurement_reflns_used 1874
_cell_measurement_temperature 180(2)
_cell_measurement_theta_max 21.70
_cell_measurement_theta_min 2.53
_cell_volume 2097.0(3)
_computing_cell_refinement 'SAINT v.7.06a (Bruker, 2003)'
_computing_data_collection 'APEX2 v.1.0-22 (Bruker-Nonius, 2004)'
_computing_data_reduction 'SAINT v.7.06a'
_computing_molecular_graphics 'SHELXTL v.6.12'
_computing_publication_material 'SHELXTL v.6.12'
_computing_structure_refinement 'SHELXTL v.6.12'
_computing_structure_solution 'SHELXTL v.6.12 (Sheldrick, 2001)'
_diffrn_ambient_temperature 180(2)
_diffrn_measured_fraction_theta_full 0.980
_diffrn_measured_fraction_theta_max 0.980
_diffrn_measurement_device_type 'Bruker-Nonius X8APEX-II CCD'
_diffrn_measurement_method 'thin-slice \w and \f scans'
_diffrn_radiation_monochromator graphite
_diffrn_radiation_source 'fine-focus sealed tube'
_diffrn_radiation_type MoK\a
_diffrn_radiation_wavelength 0.71073
_diffrn_reflns_av_R_equivalents 0.0771
_diffrn_reflns_av_sigmaI/netI 0.1292
_diffrn_reflns_limit_h_max 9
_diffrn_reflns_limit_h_min -9
_diffrn_reflns_limit_k_max 13
_diffrn_reflns_limit_k_min -13
_diffrn_reflns_limit_l_max 20
_diffrn_reflns_limit_l_min -20
_diffrn_reflns_number 10217
_diffrn_reflns_theta_full 21.97
_diffrn_reflns_theta_max 21.97
_diffrn_reflns_theta_min 3.56
_diffrn_standards_number 0
_exptl_absorpt_coefficient_mu 0.804
_exptl_absorpt_correction_T_max 0.924
_exptl_absorpt_correction_T_min 0.719
_exptl_absorpt_correction_type multi-scan
_exptl_absorpt_process_details 'SADABS (Sheldrick, 2003)'
_exptl_crystal_colour green
_exptl_crystal_density_diffrn 1.539
_exptl_crystal_density_method 'not measured'
_exptl_crystal_description block
_exptl_crystal_F_000 1004
_exptl_crystal_size_max 0.25
_exptl_crystal_size_mid 0.13
_exptl_crystal_size_min 0.10
_refine_diff_density_max 1.176
_refine_diff_density_min -0.600
_refine_diff_density_rms 0.136
_refine_ls_extinction_method none
_refine_ls_goodness_of_fit_ref 1.033
_refine_ls_hydrogen_treatment constr
_refine_ls_matrix_type full
_refine_ls_number_parameters 537
_refine_ls_number_reflns 5039
_refine_ls_number_restraints 284
_refine_ls_restrained_S_all 1.029
_refine_ls_R_factor_all 0.1498
_refine_ls_R_factor_gt 0.0895
_refine_ls_shift/su_max 0.009
_refine_ls_shift/su_mean 0.000
_refine_ls_structure_factor_coef Fsqd
_refine_ls_weighting_details 'calc w=1/[\s^2^(Fo^2^)+(0.1604P)^2^+3.0721P] where P=(Fo^2^+2Fc^2^)/3'
_refine_ls_weighting_scheme calc
_refine_ls_wR_factor_gt 0.2364
_refine_ls_wR_factor_ref 0.2723
_reflns_number_gt 2990
_reflns_number_total 5039
_reflns_threshold_expression I>2\s(I)
_cod_data_source_file c0dt01340d.txt
_cod_data_source_block '[Mn(mebpena)]n(ClO4)n'
_cod_database_code 7015201

loop_
_symmetry_equiv_pos_as_xyz
'x, y, z'
'-x, -y, -z'

loop_
_atom_site_label
_atom_site_type_symbol
_atom_site_fract_x
_atom_site_fract_y
_atom_site_fract_z
_atom_site_U_iso_or_equiv
_atom_site_adp_type
_atom_site_occupancy
_atom_site_symmetry_multiplicity
_atom_site_calc_flag
_atom_site_refinement_flags
_atom_site_disorder_assembly
_atom_site_disorder_group
Mn1 Mn 0.38045(17) 0.66506(12) 0.27835(8) 0.0261(5) Uani 1 1 d . . .
O1 O 0.1424(8) 0.7387(5) 0.2808(4) 0.0340(18) Uani 1 1 d . . .
O2 O -0.0884(8) 0.7100(6) 0.3154(4) 0.0351(19) Uani 1 1 d . . .
N1 N 0.5571(10) 0.5406(7) 0.3514(5) 0.036(2) Uani 1 1 d U . .
N2 N 0.2611(9) 0.5189(7) 0.3288(4) 0.0299(19) Uani 1 1 d U . .
N3 N 0.4080(12) 0.7499(8) 0.3639(5) 0.047(2) Uani 1 1 d U . .
N4 N 0.4203(10) 0.5558(7) 0.1981(4) 0.035(2) Uani 1 1 d U . .
C1 C 0.6321(14) 0.6054(10) 0.3822(6) 0.046(3) Uani 1 1 d U . .
H1A H 0.7204 0.6222 0.3493 0.055 Uiso 1 1 calc R . .
H1B H 0.6703 0.5590 0.4275 0.055 Uiso 1 1 calc R . .
C2 C 0.5341(15) 0.7115(11) 0.3963(6) 0.049(3) Uani 1 1 d U . .
C3 C 0.5789(18) 0.7701(12) 0.4378(7) 0.061(3) Uani 1 1 d U . .
H3A H 0.6691 0.7412 0.4612 0.074 Uiso 1 1 calc R . .
C4 C 0.4869(19) 0.8725(13) 0.4441(7) 0.069(3) Uani 1 1 d U . .
H4A H 0.5183 0.9165 0.4704 0.083 Uiso 1 1 calc R . .
C5 C 0.3540(19) 0.9136(12) 0.4145(8) 0.067(3) Uani 1 1 d U . .
H5A H 0.2886 0.9819 0.4226 0.080 Uiso 1 1 calc R . .
C6 C 0.3169(17) 0.8498(11) 0.3709(7) 0.063(3) Uani 1 1 d U . .
H6A H 0.2278 0.8774 0.3466 0.075 Uiso 1 1 calc R . .
C7 C 0.6699(14) 0.4598(10) 0.3168(7) 0.054(3) Uani 1 1 d U . .
H7A H 0.7385 0.4112 0.3515 0.082 Uiso 1 1 calc R . .
H7B H 0.7278 0.5002 0.2774 0.082 Uiso 1 1 calc R . .
H7C H 0.6187 0.4139 0.2983 0.082 Uiso 1 1 calc R . .
C8 C 0.4640(12) 0.4793(9) 0.4091(6) 0.036(2) Uani 1 1 d U . .
H8A H 0.4039 0.5312 0.4392 0.044 Uiso 1 1 calc R . .
H8B H 0.5313 0.4179 0.4396 0.044 Uiso 1 1 calc R . .
C9 C 0.3603(12) 0.4314(9) 0.3785(6) 0.035(2) Uani 1 1 d U . .
H9A H 0.4211 0.3737 0.3526 0.042 Uiso 1 1 calc R . .
H9B H 0.2965 0.3944 0.4177 0.042 Uiso 1 1 calc R . .
C10 C 0.2250(12) 0.4742(9) 0.2708(5) 0.032(2) Uani 1 1 d U . .
H10A H 0.1304 0.5221 0.2517 0.039 Uiso 1 1 calc R . .
H10B H 0.2081 0.3977 0.2901 0.039 Uiso 1 1 calc R . .
C11 C 0.3503(12) 0.4706(9) 0.2116(6) 0.031(2) Uani 1 1 d U . .
C12 C 0.3836(13) 0.3903(9) 0.1710(6) 0.039(3) Uani 1 1 d U . .
H12A H 0.3343 0.3294 0.1825 0.047 Uiso 1 1 calc R . .
C13 C 0.4910(14) 0.3995(10) 0.1126(6) 0.048(3) Uani 1 1 d U . .
H13A H 0.5165 0.3443 0.0842 0.057 Uiso 1 1 calc R . .
C14 C 0.5588(15) 0.4873(10) 0.0966(6) 0.050(3) Uani 1 1 d U . .
H14A H 0.6303 0.4958 0.0562 0.060 Uiso 1 1 calc R . .
C15 C 0.5220(13) 0.5642(10) 0.1401(6) 0.043(3) Uani 1 1 d U . .
H15A H 0.5700 0.6257 0.1290 0.052 Uiso 1 1 calc R . .
C16 C 0.1185(12) 0.5718(8) 0.3656(6) 0.032(2) Uani 1 1 d U . .
H16A H 0.1389 0.5858 0.4111 0.038 Uiso 1 1 calc R . .
H16B H 0.0473 0.5212 0.3764 0.038 Uiso 1 1 calc R . .
C17 C 0.0496(13) 0.6818(8) 0.3177(5) 0.030(2) Uani 1 1 d U . .
Mn2 Mn 0.83970(18) 0.84159(13) 0.22812(8) 0.0279(5) Uani 1 1 d . . .
O3 O 0.6476(8) 0.7705(5) 0.2294(4) 0.0308(18) Uani 1 1 d . . .
O4 O 0.4198(8) 0.7987(5) 0.1937(4) 0.0327(18) Uani 1 1 d . . .
N5 N 0.9829(11) 0.9512(9) 0.1486(5) 0.046(2) Uani 1 1 d U . .
N6 N 0.6554(10) 0.9877(7) 0.1750(4) 0.0320(19) Uani 1 1 d U . .
N7 N 0.9604(11) 0.7396(9) 0.1475(5) 0.049(2) Uani 1 1 d U . .
N8 N 0.7652(11) 0.9637(7) 0.3028(5) 0.038(2) Uani 1 1 d U . .
C18 C 1.1119(14) 0.8757(12) 0.1180(7) 0.058(3) Uani 1 1 d U . .
H18A H 1.1951 0.8559 0.1493 0.070 Uiso 1 1 calc R . .
H18B H 1.1481 0.9165 0.0710 0.070 Uiso 1 1 calc R . .
C19 C 1.0788(15) 0.7717(12) 0.1087(7) 0.059(3) Uani 1 1 d U . .
C20 C 1.1737(17) 0.7072(14) 0.0628(7) 0.079(4) Uani 1 1 d U . .
H20A H 1.2576 0.7310 0.0342 0.095 Uiso 1 1 calc R . .
C21 C 1.1387(19) 0.6081(15) 0.0614(8) 0.085(4) Uani 1 1 d U . .
H21A H 1.2034 0.5602 0.0330 0.101 Uiso 1 1 calc R . .
C22 C 1.0156(17) 0.5758(13) 0.0990(7) 0.075(4) Uani 1 1 d U . .
H22A H 0.9890 0.5089 0.0956 0.090 Uiso 1 1 calc R . .
C23 C 0.9305(15) 0.6450(12) 0.1425(7) 0.059(3) Uani 1 1 d U . .
H23A H 0.8450 0.6229 0.1706 0.070 Uiso 1 1 calc R . .
C24 C 1.0343(17) 1.0285(13) 0.1791(7) 0.071(4) Uani 1 1 d U . .
H24A H 1.0936 1.0722 0.1422 0.107 Uiso 1 1 calc R . .
H24B H 1.0975 0.9863 0.2177 0.107 Uiso 1 1 calc R . .
H24C H 0.9469 1.0794 0.1981 0.107 Uiso 1 1 calc R . .
C25 C 0.8796(12) 1.0130(9) 0.0930(6) 0.039(3) Uani 1 1 d U . .
H25A H 0.8662 0.9599 0.0652 0.046 Uiso 1 1 calc R . .
H25B H 0.9271 1.0703 0.0599 0.046 Uiso 1 1 calc R . .
C26 C 0.7284(13) 1.0691(9) 0.1219(6) 0.036(2) Uani 1 1 d U . .
H26A H 0.7395 1.1290 0.1447 0.044 Uiso 1 1 calc R . .
H26B H 0.6633 1.1044 0.0824 0.044 Uiso 1 1 calc R . .
C27 C 0.5582(13) 1.0394(9) 0.2308(6) 0.038(2) Uani 1 1 d U . .
H27A H 0.4829 0.9942 0.2531 0.046 Uiso 1 1 calc R . .
H27B H 0.5030 1.1155 0.2094 0.046 Uiso 1 1 calc R . .
C28 C 0.6516(14) 1.0466(9) 0.2871(6) 0.040(2) Uani 1 1 d U . .
C29 C 0.6118(16) 1.1332(10) 0.3223(6) 0.050(3) Uani 1 1 d U . .
H29A H 0.5275 1.1929 0.3097 0.060 Uiso 1 1 calc R . .
C30 C 0.6950(17) 1.1335(11) 0.3764(7) 0.058(3) Uani 1 1 d U . .
H30A H 0.6707 1.1942 0.4003 0.070 Uiso 1 1 calc R . .
C31 C 0.8123(16) 1.0452(10) 0.3945(6) 0.051(3) Uani 1 1 d U . .
H31A H 0.8706 1.0423 0.4320 0.061 Uiso 1 1 calc R . .
C32 C 0.8451(15) 0.9588(10) 0.3569(6) 0.045(3) Uani 1 1 d U . .
H32A H 0.9251 0.8956 0.3697 0.054 Uiso 1 1 calc R . .
C33 C 0.5682(12) 0.9329(8) 0.1405(5) 0.028(2) Uani 1 1 d U . .
H33A H 0.6253 0.9142 0.0960 0.034 Uiso 1 1 calc R . .
H33B H 0.4702 0.9843 0.1285 0.034 Uiso 1 1 calc R . .
C34 C 0.5413(13) 0.8264(9) 0.1922(6) 0.030(2) Uani 1 1 d U . .
Cl1 Cl -0.0157(5) 0.2693(3) 0.46816(18) 0.0679(11) Uani 1 1 d D . .
O5 O -0.0014(19) 0.1556(7) 0.4867(7) 0.160(7) Uani 1 1 d D . .
O6 O 0.0636(11) 0.3124(10) 0.5069(6) 0.108(4) Uani 1 1 d D . .
O7 O -0.1758(10) 0.3154(14) 0.4865(7) 0.161(7) Uani 1 1 d D . .
O8 O 0.0074(13) 0.3111(9) 0.3954(4) 0.102(4) Uani 1 1 d D . .
Cl2 Cl 0.7089(4) 0.7701(2) -0.03204(16) 0.0470(9) Uani 1 1 d D . .
O9 O 0.7900(10) 0.8352(7) -0.0098(5) 0.068(3) Uani 1 1 d D . .
O10 O 0.6772(10) 0.8136(7) -0.1035(4) 0.059(2) Uani 1 1 d D . .
O11 O 0.7840(13) 0.6570(6) -0.0230(7) 0.114(5) Uani 1 1 d D . .
O12 O 0.5659(10) 0.7770(9) 0.0093(5) 0.095(4) Uani 1 1 d D . .
O100 O 0.254(4) 0.188(3) 0.3183(17) 0.143(5) Uiso 0.50 1 d P A 1
O102 O 0.085(4) 0.229(3) 0.2657(17) 0.143(5) Uiso 0.50 1 d P B 1
O101 O 0.177(4) 0.162(3) 0.2891(19) 0.143(5) Uiso 0.50 1 d P C 2
O103 O -0.100(3) 0.325(2) 0.1583(16) 0.143(5) Uiso 0.50 1 d P D 2

loop_
_atom_site_aniso_label
_atom_site_aniso_U_11
_atom_site_aniso_U_22
_atom_site_aniso_U_33
_atom_site_aniso_U_23
_atom_site_aniso_U_13
_atom_site_aniso_U_12
Mn1 0.0309(10) 0.0287(9) 0.0186(10) -0.0013(7) -0.0018(7) -0.0098(7)
O1 0.039(5) 0.030(4) 0.030(4) 0.002(3) 0.002(4) -0.012(4)
O2 0.021(4) 0.043(5) 0.038(5) 0.000(4) -0.004(4) -0.008(4)
N1 0.037(5) 0.041(5) 0.029(5) 0.001(4) -0.002(4) -0.016(4)
N2 0.036(4) 0.029(4) 0.024(4) -0.004(3) -0.002(3) -0.008(3)
N3 0.063(6) 0.053(5) 0.033(5) -0.010(4) 0.010(5) -0.033(5)
N4 0.047(5) 0.038(4) 0.020(4) -0.007(4) 0.012(4) -0.017(4)
C1 0.058(6) 0.051(6) 0.030(5) 0.008(5) -0.004(5) -0.031(5)
C2 0.068(6) 0.060(5) 0.030(5) 0.000(5) -0.001(5) -0.044(5)
C3 0.091(7) 0.070(6) 0.037(6) -0.001(5) -0.004(6) -0.053(6)
C4 0.107(8) 0.073(7) 0.043(6) -0.015(6) 0.002(6) -0.052(6)
C5 0.096(7) 0.060(6) 0.052(7) -0.013(5) 0.011(6) -0.039(6)
C6 0.084(7) 0.054(6) 0.048(6) -0.003(5) 0.014(6) -0.032(6)
C7 0.047(7) 0.055(8) 0.047(8) 0.008(6) 0.000(6) -0.003(6)
C8 0.042(5) 0.039(5) 0.024(5) 0.004(4) -0.009(4) -0.009(4)
C9 0.037(5) 0.038(5) 0.025(5) 0.005(4) -0.010(4) -0.005(4)
C10 0.037(5) 0.033(5) 0.030(5) -0.004(4) -0.001(4) -0.016(4)
C11 0.038(5) 0.036(5) 0.025(5) -0.008(4) 0.001(4) -0.017(4)
C12 0.051(6) 0.040(5) 0.031(5) -0.012(4) 0.001(5) -0.015(5)
C13 0.059(6) 0.053(6) 0.036(6) -0.022(5) 0.001(5) -0.014(5)
C14 0.068(6) 0.053(6) 0.031(6) -0.012(5) 0.000(5) -0.015(5)
C15 0.060(6) 0.040(5) 0.026(5) -0.002(5) 0.004(5) -0.015(5)
C16 0.040(5) 0.030(5) 0.025(5) -0.008(4) 0.003(4) -0.010(4)
C17 0.042(7) 0.030(5) 0.020(6) -0.003(5) -0.002(5) -0.013(5)
Mn2 0.0323(10) 0.0312(10) 0.0194(10) -0.0017(7) 0.0019(7) -0.0112(8)
O3 0.029(4) 0.029(4) 0.030(5) 0.006(3) -0.004(4) -0.008(3)
O4 0.035(5) 0.033(4) 0.032(5) 0.006(3) -0.011(4) -0.019(4)
N5 0.044(5) 0.071(5) 0.023(5) 0.011(4) -0.009(4) -0.027(4)
N6 0.044(4) 0.025(4) 0.026(4) -0.005(3) 0.006(4) -0.014(3)
N7 0.037(5) 0.079(6) 0.026(5) -0.018(5) -0.012(4) 0.007(5)
N8 0.058(5) 0.037(5) 0.024(5) -0.008(4) 0.007(4) -0.021(4)
C18 0.035(5) 0.094(7) 0.029(6) 0.014(6) -0.006(5) -0.006(5)
C19 0.046(5) 0.085(6) 0.028(5) -0.007(5) -0.005(5) 0.013(5)
C20 0.068(7) 0.102(8) 0.031(6) 0.001(6) -0.003(5) 0.033(7)
C21 0.084(7) 0.099(8) 0.037(6) -0.013(7) -0.014(6) 0.045(7)
C22 0.076(7) 0.087(7) 0.046(7) -0.019(6) -0.028(6) 0.028(7)
C23 0.055(6) 0.075(7) 0.037(6) -0.019(6) -0.021(5) 0.016(6)
C24 0.077(9) 0.100(10) 0.041(8) 0.024(7) -0.023(7) -0.054(8)
C25 0.045(5) 0.049(5) 0.023(5) 0.009(5) -0.007(4) -0.025(5)
C26 0.050(5) 0.038(5) 0.024(5) 0.005(4) -0.004(5) -0.026(4)
C27 0.057(6) 0.029(5) 0.028(5) -0.006(4) 0.003(5) -0.013(5)
C28 0.063(6) 0.032(5) 0.026(5) -0.008(4) 0.009(5) -0.019(4)
C29 0.083(7) 0.036(5) 0.032(6) -0.015(5) 0.002(5) -0.014(5)
C30 0.098(7) 0.042(6) 0.036(6) -0.015(5) 0.001(6) -0.017(5)
C31 0.088(7) 0.045(6) 0.024(5) -0.009(5) -0.005(5) -0.021(5)
C32 0.068(6) 0.043(5) 0.023(5) 0.000(5) 0.000(5) -0.018(5)
C33 0.032(5) 0.027(5) 0.023(5) -0.002(4) 0.003(4) -0.007(4)
C34 0.038(6) 0.026(5) 0.022(6) -0.002(5) 0.000(5) -0.002(5)
Cl1 0.111(3) 0.062(2) 0.040(2) 0.0015(18) -0.019(2) -0.043(2)
O5 0.26(2) 0.070(9) 0.150(14) 0.019(9) -0.112(14) -0.034(10)
O6 0.094(9) 0.145(11) 0.118(11) -0.075(9) -0.014(7) -0.041(8)
O7 0.072(9) 0.29(2) 0.110(12) -0.023(13) -0.001(8) -0.050(11)
O8 0.114(9) 0.121(9) 0.046(7) 0.012(6) 0.004(6) -0.013(8)
Cl2 0.067(2) 0.0428(19) 0.0321(19) 0.0000(15) -0.0109(16) -0.0182(16)
O9 0.080(7) 0.085(7) 0.059(7) -0.022(5) -0.014(5) -0.046(6)
O10 0.083(7) 0.060(6) 0.037(6) -0.003(5) -0.017(5) -0.020(5)
O11 0.147(11) 0.045(6) 0.158(13) -0.014(7) -0.098(10) 0.006(7)
O12 0.090(8) 0.139(10) 0.066(8) -0.022(7) 0.026(6) -0.060(8)

loop_
_atom_type_symbol
_atom_type_description
_atom_type_scat_dispersion_real
_atom_type_scat_dispersion_imag
_atom_type_scat_source
C C 0.0033 0.0016 'International Tables Vol C Tables 4.2.6.8 and 6.1.1.4'
H H 0.0000 0.0000 'International Tables Vol C Tables 4.2.6.8 and 6.1.1.4'
N N 0.0061 0.0033 'International Tables Vol C Tables 4.2.6.8 and 6.1.1.4'
O O 0.0106 0.0060 'International Tables Vol C Tables 4.2.6.8 and 6.1.1.4'
Cl Cl 0.1484 0.1585 'International Tables Vol C Tables 4.2.6.8 and 6.1.1.4'
Mn Mn 0.3368 0.7283 'International Tables Vol C Tables 4.2.6.8 and 6.1.1.4'

loop_
_geom_angle_atom_site_label_1
_geom_angle_atom_site_label_2
_geom_angle_atom_site_label_3
_geom_angle
_geom_angle_site_symmetry_1
_geom_angle_site_symmetry_3
_geom_angle_publ_flag
O4 Mn1 O1 89.5(3) . . ?
O4 Mn1 N4 88.2(3) . . ?
O1 Mn1 N4 104.2(3) . . ?
O4 Mn1 N3 94.4(3) . . ?
O1 Mn1 N3 91.8(3) . . ?
N4 Mn1 N3 163.9(4) . . ?
O4 Mn1 N2 151.3(3) . . ?
O1 Mn1 N2 74.2(3) . . ?
N4 Mn1 N2 73.7(3) . . ?
N3 Mn1 N2 109.3(3) . . ?
O4 Mn1 N1 127.1(3) . . ?
O1 Mn1 N1 140.1(3) . . ?
N4 Mn1 N1 93.6(3) . . ?
N3 Mn1 N1 72.2(4) . . ?
N2 Mn1 N1 77.1(3) . . ?
C17 O1 Mn1 119.1(7) . . ?
C17 O2 Mn2 114.3(7) . 1_455 ?
C1 N1 C7 110.0(9) . . ?
C1 N1 C8 109.1(9) . . ?
C7 N1 C8 109.5(8) . . ?
C1 N1 Mn1 108.4(7) . . ?
C7 N1 Mn1 115.4(7) . . ?
C8 N1 Mn1 104.1(6) . . ?
C10 N2 C16 108.9(8) . . ?
C10 N2 C9 112.1(8) . . ?
C16 N2 C9 112.6(8) . . ?
C10 N2 Mn1 108.5(6) . . ?
C16 N2 Mn1 104.7(6) . . ?
C9 N2 Mn1 109.6(6) . . ?
C2 N3 C6 120.6(11) . . ?
C2 N3 Mn1 117.2(8) . . ?
C6 N3 Mn1 120.6(9) . . ?
C11 N4 C15 117.7(9) . . ?
C11 N4 Mn1 118.2(6) . . ?
C15 N4 Mn1 123.8(7) . . ?
N1 C1 C2 113.9(10) . . ?
N1 C1 H1A 108.8 . . ?
C2 C1 H1A 108.8 . . ?
N1 C1 H1B 108.8 . . ?
C2 C1 H1B 108.8 . . ?
H1A C1 H1B 107.7 . . ?
N3 C2 C3 122.4(13) . . ?
N3 C2 C1 117.2(11) . . ?
C3 C2 C1 120.2(13) . . ?
C2 C3 C4 116.8(15) . . ?
C2 C3 H3A 121.6 . . ?
C4 C3 H3A 121.6 . . ?
C5 C4 C3 123.1(14) . . ?
C5 C4 H4A 118.4 . . ?
C3 C4 H4A 118.4 . . ?
C4 C5 C6 116.7(15) . . ?
C4 C5 H5A 121.6 . . ?
C6 C5 H5A 121.6 . . ?
N3 C6 C5 120.1(15) . . ?
N3 C6 H6A 120.0 . . ?
C5 C6 H6A 120.0 . . ?
N1 C7 H7A 109.5 . . ?
N1 C7 H7B 109.5 . . ?
H7A C7 H7B 109.5 . . ?
N1 C7 H7C 109.5 . . ?
H7A C7 H7C 109.5 . . ?
H7B C7 H7C 109.5 . . ?
N1 C8 C9 110.8(9) . . ?
N1 C8 H8A 109.5 . . ?
C9 C8 H8A 109.5 . . ?
N1 C8 H8B 109.5 . . ?
C9 C8 H8B 109.5 . . ?
H8A C8 H8B 108.1 . . ?
N2 C9 C8 112.2(8) . . ?
N2 C9 H9A 109.2 . . ?
C8 C9 H9A 109.2 . . ?
N2 C9 H9B 109.2 . . ?
C8 C9 H9B 109.2 . . ?
H9A C9 H9B 107.9 . . ?
N2 C10 C11 111.4(8) . . ?
N2 C10 H10A 109.3 . . ?
C11 C10 H10A 109.3 . . ?
N2 C10 H10B 109.3 . . ?
C11 C10 H10B 109.3 . . ?
H10A C10 H10B 108.0 . . ?
N4 C11 C12 122.3(9) . . ?
N4 C11 C10 115.0(8) . . ?
C12 C11 C10 122.6(9) . . ?
C11 C12 C13 118.8(11) . . ?
C11 C12 H12A 120.6 . . ?
C13 C12 H12A 120.6 . . ?
C14 C13 C12 119.7(11) . . ?
C14 C13 H13A 120.1 . . ?
C12 C13 H13A 120.1 . . ?
C13 C14 C15 118.6(11) . . ?
C13 C14 H14A 120.7 . . ?
C15 C14 H14A 120.7 . . ?
N4 C15 C14 122.8(11) . . ?
N4 C15 H15A 118.6 . . ?
C14 C15 H15A 118.6 . . ?
N2 C16 C17 108.9(8) . . ?
N2 C16 H16A 109.9 . . ?
C17 C16 H16A 109.9 . . ?
N2 C16 H16B 109.9 . . ?
C17 C16 H16B 109.9 . . ?
H16A C16 H16B 108.3 . . ?
O2 C17 O1 124.1(10) . . ?
O2 C17 C16 119.6(9) . . ?
O1 C17 C16 116.3(10) . . ?
O2 Mn2 O3 88.2(3) 1_655 . ?
O2 Mn2 N7 92.8(3) 1_655 . ?
O3 Mn2 N7 87.7(3) . . ?
O2 Mn2 N8 89.9(3) 1_655 . ?
O3 Mn2 N8 105.6(3) . . ?
N7 Mn2 N8 166.5(4) . . ?
O2 Mn2 N5 128.1(3) 1_655 . ?
O3 Mn2 N5 138.9(3) . . ?
N7 Mn2 N5 73.5(4) . . ?
N8 Mn2 N5 94.5(3) . . ?
O2 Mn2 N6 150.6(3) 1_655 . ?
O3 Mn2 N6 74.2(3) . . ?
N7 Mn2 N6 109.4(3) . . ?
N8 Mn2 N6 73.0(3) . . ?
N5 Mn2 N6 78.0(3) . . ?
C34 O3 Mn2 118.9(7) . . ?
C34 O4 Mn1 115.3(7) . . ?
C24 N5 C18 110.6(11) . . ?
C24 N5 C25 110.7(10) . . ?
C18 N5 C25 109.9(9) . . ?
C24 N5 Mn2 114.3(8) . . ?
C18 N5 Mn2 107.7(7) . . ?
C25 N5 Mn2 103.4(6) . . ?
C27 N6 C26 112.2(8) . . ?
C27 N6 C33 110.1(8) . . ?
C26 N6 C33 111.6(8) . . ?
C27 N6 Mn2 108.6(6) . . ?
C26 N6 Mn2 109.5(6) . . ?
C33 N6 Mn2 104.4(6) . . ?
C23 N7 C19 118.9(11) . . ?
C23 N7 Mn2 123.9(9) . . ?
C19 N7 Mn2 116.8(9) . . ?
C28 N8 C32 120.0(10) . . ?
C28 N8 Mn2 117.6(8) . . ?
C32 N8 Mn2 122.0(8) . . ?
N5 C18 C19 114.5(11) . . ?
N5 C18 H18A 108.6 . . ?
C19 C18 H18A 108.6 . . ?
N5 C18 H18B 108.6 . . ?
C19 C18 H18B 108.6 . . ?
H18A C18 H18B 107.6 . . ?
N7 C19 C20 121.9(15) . . ?
N7 C19 C18 117.1(11) . . ?
C20 C19 C18 120.9(14) . . ?
C21 C20 C19 116.4(16) . . ?
C21 C20 H20A 121.8 . . ?
C19 C20 H20A 121.8 . . ?
C22 C21 C20 122.4(15) . . ?
C22 C21 H21A 118.8 . . ?
C20 C21 H21A 118.8 . . ?
C21 C22 C23 116.4(16) . . ?
C21 C22 H22A 121.8 . . ?
C23 C22 H22A 121.8 . . ?
N7 C23 C22 123.9(15) . . ?
N7 C23 H23A 118.0 . . ?
C22 C23 H23A 118.0 . . ?
N5 C24 H24A 109.5 . . ?
N5 C24 H24B 109.5 . . ?
H24A C24 H24B 109.5 . . ?
N5 C24 H24C 109.5 . . ?
H24A C24 H24C 109.5 . . ?
H24B C24 H24C 109.5 . . ?
N5 C25 C26 113.7(9) . . ?
N5 C25 H25A 108.8 . . ?
C26 C25 H25A 108.8 . . ?
N5 C25 H25B 108.8 . . ?
C26 C25 H25B 108.8 . . ?
H25A C25 H25B 107.7 . . ?
N6 C26 C25 111.1(9) . . ?
N6 C26 H26A 109.4 . . ?
C25 C26 H26A 109.4 . . ?
N6 C26 H26B 109.4 . . ?
C25 C26 H26B 109.4 . . ?
H26A C26 H26B 108.0 . . ?
N6 C27 C28 110.5(9) . . ?
N6 C27 H27A 109.6 . . ?
C28 C27 H27A 109.6 . . ?
N6 C27 H27B 109.6 . . ?
C28 C27 H27B 109.6 . . ?
H27A C27 H27B 108.1 . . ?
N8 C28 C29 122.1(12) . . ?
N8 C28 C27 116.5(9) . . ?
C29 C28 C27 121.3(11) . . ?
C28 C29 C30 119.6(13) . . ?
C28 C29 H29A 120.2 . . ?
C30 C29 H29A 120.2 . . ?
C31 C30 C29 118.7(12) . . ?
C31 C30 H30A 120.6 . . ?
C29 C30 H30A 120.6 . . ?
C30 C31 C32 118.4(13) . . ?
C30 C31 H31A 120.8 . . ?
C32 C31 H31A 120.8 . . ?
N8 C32 C31 121.0(12) . . ?
N8 C32 H32A 119.5 . . ?
C31 C32 H32A 119.5 . . ?
N6 C33 C34 108.4(9) . . ?
N6 C33 H33A 110.0 . . ?
C34 C33 H33A 110.0 . . ?
N6 C33 H33B 110.0 . . ?
C34 C33 H33B 110.0 . . ?
H33A C33 H33B 108.4 . . ?
O4 C34 O3 124.5(9) . . ?
O4 C34 C33 118.7(10) . . ?
O3 C34 C33 116.8(10) . . ?
O5 Cl1 O6 115.1(8) . . ?
O5 Cl1 O8 114.5(8) . . ?
O6 Cl1 O8 111.5(7) . . ?
O5 Cl1 O7 104.3(9) . . ?
O6 Cl1 O7 105.7(7) . . ?
O8 Cl1 O7 104.5(7) . . ?
O11 Cl2 O9 112.4(6) . . ?
O11 Cl2 O10 110.4(6) . . ?
O9 Cl2 O10 110.7(5) . . ?
O11 Cl2 O12 108.3(7) . . ?
O9 Cl2 O12 108.6(6) . . ?
O10 Cl2 O12 106.3(6) . . ?

loop_
_geom_bond_atom_site_label_1
_geom_bond_atom_site_label_2
_geom_bond_distance
_geom_bond_site_symmetry_2
_geom_bond_publ_flag
Mn1 O4 2.118(7) . ?
Mn1 O1 2.148(7) . ?
Mn1 N4 2.244(8) . ?
Mn1 N3 2.244(10) . ?
Mn1 N2 2.320(8) . ?
Mn1 N1 2.332(9) . ?
O1 C17 1.280(12) . ?
O2 C17 1.231(12) . ?
O2 Mn2 2.121(7) 1_455 ?
N1 C1 1.455(14) . ?
N1 C7 1.467(14) . ?
N1 C8 1.491(13) . ?
N2 C10 1.477(12) . ?
N2 C16 1.478(13) . ?
N2 C9 1.491(13) . ?
N3 C2 1.324(16) . ?
N3 C6 1.350(15) . ?
N4 C11 1.339(13) . ?
N4 C15 1.355(13) . ?
C1 C2 1.473(16) . ?
C1 H1A 0.9900 . ?
C1 H1B 0.9900 . ?
C2 C3 1.373(17) . ?
C3 C4 1.375(19) . ?
C3 H3A 0.9500 . ?
C4 C5 1.35(2) . ?
C4 H4A 0.9500 . ?
C5 C6 1.418(18) . ?
C5 H5A 0.9500 . ?
C6 H6A 0.9500 . ?
C7 H7A 0.9800 . ?
C7 H7B 0.9800 . ?
C7 H7C 0.9800 . ?
C8 C9 1.495(15) . ?
C8 H8A 0.9900 . ?
C8 H8B 0.9900 . ?
C9 H9A 0.9900 . ?
C9 H9B 0.9900 . ?
C10 C11 1.504(14) . ?
C10 H10A 0.9900 . ?
C10 H10B 0.9900 . ?
C11 C12 1.372(14) . ?
C12 C13 1.393(15) . ?
C12 H12A 0.9500 . ?
C13 C14 1.351(16) . ?
C13 H13A 0.9500 . ?
C14 C15 1.379(15) . ?
C14 H14A 0.9500 . ?
C15 H15A 0.9500 . ?
C16 C17 1.519(15) . ?
C16 H16A 0.9900 . ?
C16 H16B 0.9900 . ?
Mn2 O2 2.121(7) 1_655 ?
Mn2 O3 2.159(7) . ?
Mn2 N7 2.248(9) . ?
Mn2 N8 2.271(9) . ?
Mn2 N5 2.307(9) . ?
Mn2 N6 2.316(9) . ?
O3 C34 1.259(13) . ?
O4 C34 1.242(12) . ?
N5 C24 1.448(16) . ?
N5 C18 1.470(15) . ?
N5 C25 1.482(14) . ?
N6 C27 1.468(12) . ?
N6 C26 1.484(12) . ?
N6 C33 1.485(13) . ?
N7 C23 1.314(16) . ?
N7 C19 1.322(16) . ?
N8 C28 1.292(15) . ?
N8 C32 1.344(15) . ?
C18 C19 1.470(19) . ?
C18 H18A 0.9900 . ?
C18 H18B 0.9900 . ?
C19 C20 1.405(18) . ?
C20 C21 1.37(2) . ?
C20 H20A 0.9500 . ?
C21 C22 1.35(2) . ?
C21 H21A 0.9500 . ?
C22 C23 1.378(17) . ?
C22 H22A 0.9500 . ?
C23 H23A 0.9500 . ?
C24 H24A 0.9800 . ?
C24 H24B 0.9800 . ?
C24 H24C 0.9800 . ?
C25 C26 1.487(15) . ?
C25 H25A 0.9900 . ?
C25 H25B 0.9900 . ?
C26 H26A 0.9900 . ?
C26 H26B 0.9900 . ?
C27 C28 1.512(16) . ?
C27 H27A 0.9900 . ?
C27 H27B 0.9900 . ?
C28 C29 1.366(14) . ?
C29 C30 1.383(18) . ?
C29 H29A 0.9500 . ?
C30 C31 1.359(18) . ?
C30 H30A 0.9500 . ?
C31 C32 1.397(15) . ?
C31 H31A 0.9500 . ?
C32 H32A 0.9500 . ?
C33 C34 1.524(14) . ?
C33 H33A 0.9900 . ?
C33 H33B 0.9900 . ?
Cl1 O5 1.368(8) . ?
Cl1 O6 1.389(7) . ?
Cl1 O8 1.391(7) . ?
Cl1 O7 1.464(8) . ?
Cl2 O11 1.400(7) . ?
Cl2 O9 1.404(7) . ?
Cl2 O10 1.408(7) . ?
Cl2 O12 1.429(7) . ?
